data_4322380
loop_
_publ_author_name
'Christine A. Goddard'
'R. H. Holm'

_publ_section_title
;
 Synthesis and Reactivity Aspects of the Bis(dithiolene) Chalcogenide
 Series [WIVQ(S2C2R2)2]2- (Q = O, S, Se)
;
_journal_name_full 'Inorganic Chemistry'
_journal_page_first 5389
_journal_page_last 5398
_journal_paper_doi 10.1021/ic9903329
_journal_volume 38
_journal_year 1999
_chemical_formula_sum 'C30 H20 O2 S4 W'
_chemical_formula_weight 724.55
_chemical_name_systematic
;
 ?
;
_space_group_IT_number 14
_symmetry_cell_setting monoclinic
_symmetry_space_group_name_Hall '-P 2ybc'
_symmetry_space_group_name_H-M 'P 1 21/c 1'
_atom_sites_solution_hydrogens geom
_atom_sites_solution_primary direct
_atom_sites_solution_secondary difmap
_audit_creation_method SHELXL
_cell_angle_alpha 90.00
_cell_angle_beta 101.73
_cell_angle_gamma 90.00
_cell_formula_units_Z 4
_cell_length_a 13.3608(7)
_cell_length_b 11.4546(6)
_cell_length_c 18.6255(10)
_cell_measurement_temperature 213(2)
_cell_volume 2791.0(3)
_computing_cell_refinement 'Bruker SMART'
_computing_data_collection 'Bruker SMART'
_computing_data_reduction 'Bruker SHELXTL'
_computing_molecular_graphics 'Bruker SHELXTL'
_computing_publication_material 'Bruker SHELXTL'
_computing_structure_refinement 'SHELXL-93 (Sheldrick, 1993)'
_computing_structure_solution 'SHELXS-86 (Sheldrick, 1990)'
_diffrn_ambient_temperature 213(2)
_diffrn_measurement_method 'phi and omega scans'
_diffrn_radiation_monochromator graphite
_diffrn_radiation_source 'fine-focus sealed tube'
_diffrn_radiation_type MoK\a
_diffrn_radiation_wavelength 0.71073
_diffrn_reflns_av_R_equivalents 0.0339
_diffrn_reflns_av_sigmaI/netI 0.0295
_diffrn_reflns_limit_h_max 14
_diffrn_reflns_limit_h_min -17
_diffrn_reflns_limit_k_max 12
_diffrn_reflns_limit_k_min -15
_diffrn_reflns_limit_l_max 24
_diffrn_reflns_limit_l_min -24
_diffrn_reflns_number 14462
_diffrn_reflns_theta_max 25.00
_diffrn_reflns_theta_min 1.56
_exptl_absorpt_coefficient_mu 4.464
_exptl_absorpt_correction_type none
_exptl_crystal_density_diffrn 1.724
_exptl_crystal_F_000 1416
_refine_diff_density_max 0.894
_refine_diff_density_min -0.986
_refine_diff_density_rms 0.090
_refine_ls_extinction_method none
_refine_ls_goodness_of_fit_all 1.073
_refine_ls_goodness_of_fit_obs 1.117
_refine_ls_matrix_type full
_refine_ls_number_parameters 334
_refine_ls_number_reflns 4905
_refine_ls_number_restraints 0
_refine_ls_restrained_S_all 1.073
_refine_ls_restrained_S_obs 1.117
_refine_ls_R_factor_all 0.0298
_refine_ls_R_factor_obs 0.0261
_refine_ls_shift/esd_max -0.001
_refine_ls_shift/esd_mean 0.000
_refine_ls_structure_factor_coef Fsqd
_refine_ls_weighting_details 'w=1/[\s^2^(Fo^2^)+(0.0329P)^2^+2.7763P] where P=(Fo^2^+2Fc^2^)/3'
_refine_ls_weighting_scheme calc
_refine_ls_wR_factor_all 0.0653
_refine_ls_wR_factor_obs 0.0642
_reflns_number_observed 4403
_reflns_number_total 4905
_reflns_observed_criterion >2sigma(I)
_cod_data_source_file ic9903329_2.cif
_cod_data_source_block cag17a
_cod_depositor_comments
;
The following automatic conversions were performed:

'_refine_ls_weighting_scheme' value 'calc
w=1/[\s^2^(Fo^2^)+(0.0329P)^2^+2.7763P] where P=(Fo^2^+2Fc^2^)/3' was
changed to 'calc'. New tag '_refine_ls_weighting_details' was
created. The value of the new tag was set to
'w=1/[\s^2^(Fo^2^)+(0.0329P)^2^+2.7763P] where P=(Fo^2^+2Fc^2^)/3'.

Automatic conversion script
Id: cif_fix_values 3143 2015-03-26 13:38:13Z robertas 
;
_cod_database_code 4322380

loop_
_symmetry_equiv_pos_as_xyz
'x, y, z'
'-x, y+1/2, -z+1/2'
'-x, -y, -z'
'x, -y-1/2, z-1/2'

loop_
_atom_site_aniso_label
_atom_site_aniso_U_11
_atom_site_aniso_U_22
_atom_site_aniso_U_33
_atom_site_aniso_U_23
_atom_site_aniso_U_13
_atom_site_aniso_U_12
W1 0.03053(10) 0.02998(10) 0.02502(10) 0.00366(6) 0.00664(7) 0.00115(7)
S1 0.0348(5) 0.0331(5) 0.0244(5) -0.0010(4) 0.0037(4) 0.0041(4)
S2 0.0367(5) 0.0356(5) 0.0260(5) -0.0013(4) 0.0061(4) 0.0077(4)
S3 0.0395(5) 0.0289(5) 0.0268(5) 0.0012(4) 0.0113(4) 0.0025(4)
S4 0.0388(5) 0.0278(5) 0.0258(5) 0.0008(4) 0.0067(4) -0.0009(4)
C1 0.037(2) 0.041(2) 0.037(2) 0.009(2) 0.001(2) -0.007(2)
C2 0.039(2) 0.041(2) 0.033(2) 0.006(2) 0.008(2) 0.003(2)
C3 0.032(2) 0.034(2) 0.026(2) 0.003(2) 0.007(2) 0.002(2)
C4 0.034(2) 0.032(2) 0.031(2) -0.006(2) 0.003(2) 0.001(2)
C5 0.046(3) 0.060(3) 0.036(2) 0.000(2) 0.012(2) 0.012(2)
C6 0.044(3) 0.084(4) 0.051(3) -0.015(3) 0.014(2) 0.020(3)
C7 0.043(3) 0.059(3) 0.064(3) -0.013(3) -0.005(2) 0.021(2)
C8 0.056(3) 0.040(3) 0.051(3) 0.004(2) -0.003(2) 0.014(2)
C9 0.048(3) 0.037(2) 0.035(2) 0.001(2) 0.009(2) 0.006(2)
C10 0.029(2) 0.031(2) 0.028(2) 0.005(2) 0.007(2) 0.001(2)
C11 0.036(2) 0.026(2) 0.030(2) 0.001(2) 0.007(2) 0.005(2)
C12 0.037(2) 0.038(2) 0.034(2) -0.001(2) 0.006(2) 0.001(2)
C13 0.041(3) 0.037(2) 0.049(3) -0.002(2) -0.001(2) 0.007(2)
C14 0.062(3) 0.042(3) 0.033(2) -0.007(2) -0.008(2) 0.015(2)
C15 0.060(3) 0.054(3) 0.028(2) -0.003(2) 0.008(2) 0.014(2)
C16 0.044(2) 0.041(2) 0.030(2) -0.001(2) 0.007(2) 0.008(2)
C17 0.029(2) 0.032(2) 0.027(2) 0.002(2) 0.007(2) 0.001(2)
C18 0.035(2) 0.028(2) 0.028(2) 0.000(2) 0.013(2) 0.002(2)
C19 0.041(2) 0.036(2) 0.039(2) -0.003(2) 0.009(2) -0.001(2)
C20 0.052(3) 0.034(2) 0.057(3) -0.009(2) 0.024(2) -0.009(2)
C21 0.068(3) 0.026(2) 0.064(3) -0.001(2) 0.037(3) -0.002(2)
C22 0.066(3) 0.037(2) 0.045(3) 0.012(2) 0.023(2) 0.014(2)
C23 0.040(2) 0.036(2) 0.037(2) 0.003(2) 0.009(2) 0.001(2)
C24 0.027(2) 0.032(2) 0.025(2) 0.002(2) 0.005(2) -0.002(2)
C25 0.031(2) 0.030(2) 0.026(2) 0.002(2) 0.005(2) 0.005(2)
C26 0.033(2) 0.039(2) 0.029(2) 0.003(2) 0.004(2) 0.000(2)
C27 0.043(3) 0.056(3) 0.029(2) -0.005(2) 0.005(2) 0.000(2)
C28 0.053(3) 0.061(3) 0.030(2) 0.004(2) 0.019(2) 0.002(2)
C29 0.051(3) 0.050(3) 0.040(3) 0.000(2) 0.020(2) -0.008(2)
C30 0.043(2) 0.037(2) 0.035(2) -0.004(2) 0.014(2) -0.003(2)
O1 0.061(2) 0.057(2) 0.054(2) 0.003(2) 0.003(2) -0.024(2)
O2 0.047(2) 0.069(2) 0.052(2) 0.002(2) 0.025(2) 0.005(2)

loop_
_atom_site_label
_atom_site_type_symbol
_atom_site_fract_x
_atom_site_fract_y
_atom_site_fract_z
_atom_site_U_iso_or_equiv
_atom_site_thermal_displace_type
_atom_site_occupancy
_atom_site_calc_flag
_atom_site_refinement_flags
_atom_site_disorder_group
W1 W 0.142806(12) 0.367350(13) 0.220763(8) 0.02837(7) Uani 1 d . .
S1 S 0.25893(8) 0.21027(9) 0.22965(5) 0.0311(2) Uani 1 d . .
S2 S 0.23565(8) 0.40036(9) 0.34168(5) 0.0328(2) Uani 1 d . .
S3 S 0.14190(8) 0.57159(8) 0.20452(5) 0.0311(2) Uani 1 d . .
S4 S 0.14944(8) 0.37386(8) 0.09502(5) 0.0308(2) Uani 1 d . .
C1 C 0.0424(3) 0.2393(4) 0.1766(2) 0.0392(10) Uani 1 d . .
C2 C 0.0316(3) 0.4083(4) 0.2774(2) 0.0377(9) Uani 1 d . .
C3 C 0.3470(3) 0.2183(3) 0.3120(2) 0.0303(8) Uani 1 d . .
C4 C 0.4283(3) 0.1276(3) 0.3242(2) 0.0331(9) Uani 1 d . .
C5 C 0.4879(4) 0.1091(4) 0.2721(3) 0.0467(11) Uani 1 d . .
H5A H 0.4792(4) 0.1563(4) 0.2300(3) 0.056 Uiso 1 calc R .
C6 C 0.5606(4) 0.0202(5) 0.2827(3) 0.0589(14) Uani 1 d . .
H6A H 0.6005(4) 0.0071(5) 0.2473(3) 0.071 Uiso 1 calc R .
C7 C 0.5745(4) -0.0484(5) 0.3446(3) 0.0576(14) Uani 1 d . .
H7A H 0.6234(4) -0.1085(5) 0.3513(3) 0.069 Uiso 1 calc R .
C8 C 0.5168(4) -0.0288(4) 0.3963(3) 0.0510(12) Uani 1 d . .
H8A H 0.5267(4) -0.0751(4) 0.4388(3) 0.061 Uiso 1 calc R .
C9 C 0.4442(3) 0.0588(4) 0.3864(2) 0.0396(10) Uani 1 d . .
H9A H 0.4052(3) 0.0718(4) 0.4223(2) 0.048 Uiso 1 calc R .
C10 C 0.3350(3) 0.3017(3) 0.3619(2) 0.0292(8) Uani 1 d . .
C11 C 0.4043(3) 0.3191(3) 0.4347(2) 0.0303(8) Uani 1 d . .
C12 C 0.5080(3) 0.3389(4) 0.4405(2) 0.0364(9) Uani 1 d . .
H12A H 0.5364(3) 0.3373(4) 0.3983(2) 0.044 Uiso 1 calc R .
C13 C 0.5702(4) 0.3611(4) 0.5084(3) 0.0438(11) Uani 1 d . .
H13A H 0.6402(4) 0.3764(4) 0.5120(3) 0.053 Uiso 1 calc R .
C14 C 0.5293(4) 0.3605(4) 0.5707(3) 0.0480(12) Uani 1 d . .
H14A H 0.5716(4) 0.3743(4) 0.6168(3) 0.058 Uiso 1 calc R .
C15 C 0.4267(4) 0.3399(4) 0.5654(2) 0.0475(12) Uani 1 d . .
H15A H 0.3989(4) 0.3400(4) 0.6078(2) 0.057 Uiso 1 calc R .
C16 C 0.3644(3) 0.3190(4) 0.4979(2) 0.0381(10) Uani 1 d . .
H16A H 0.2944(3) 0.3046(4) 0.4948(2) 0.046 Uiso 1 calc R .
C17 C 0.1588(3) 0.6044(3) 0.1171(2) 0.0293(8) Uani 1 d . .
C18 C 0.1687(3) 0.7318(3) 0.1028(2) 0.0291(8) Uani 1 d . .
C19 C 0.2426(3) 0.7978(4) 0.1488(2) 0.0386(10) Uani 1 d . .
H19A H 0.2853(3) 0.7623(4) 0.1892(2) 0.046 Uiso 1 calc R .
C20 C 0.2535(4) 0.9156(4) 0.1355(3) 0.0459(11) Uani 1 d . .
H20A H 0.3032(4) 0.9598(4) 0.1670(3) 0.055 Uiso 1 calc R .
C21 C 0.1915(4) 0.9678(4) 0.0761(3) 0.0495(12) Uani 1 d . .
H21A H 0.1991(4) 1.0478(4) 0.0674(3) 0.059 Uiso 1 calc R .
C22 C 0.1188(4) 0.9043(4) 0.0296(3) 0.0477(12) Uani 1 d . .
H22A H 0.0774(4) 0.9404(4) -0.0112(3) 0.057 Uiso 1 calc R .
C23 C 0.1065(3) 0.7858(4) 0.0431(2) 0.0375(9) Uani 1 d . .
H23A H 0.0560(3) 0.7423(4) 0.0117(2) 0.045 Uiso 1 calc R .
C24 C 0.1617(3) 0.5171(3) 0.0677(2) 0.0280(8) Uani 1 d . .
C25 C 0.1778(3) 0.5312(3) -0.0089(2) 0.0292(8) Uani 1 d . .
C26 C 0.1246(3) 0.4617(4) -0.0651(2) 0.0337(9) Uani 1 d . .
H26A H 0.0779(3) 0.4060(4) -0.0547(2) 0.040 Uiso 1 calc R .
C27 C 0.1399(3) 0.4736(4) -0.1362(2) 0.0429(11) Uani 1 d . .
H27A H 0.1048(3) 0.4249(4) -0.1736(2) 0.051 Uiso 1 calc R .
C28 C 0.2063(4) 0.5568(4) -0.1520(2) 0.0464(11) Uani 1 d . .
H28A H 0.2150(4) 0.5661(4) -0.2005(2) 0.056 Uiso 1 calc R .
C29 C 0.2603(4) 0.6268(4) -0.0975(3) 0.0451(11) Uani 1 d . .
H29A H 0.3055(4) 0.6836(4) -0.1087(3) 0.054 Uiso 1 calc R .
C30 C 0.2475(3) 0.6127(4) -0.0248(2) 0.0378(10) Uani 1 d . .
H30A H 0.2859(3) 0.6583(4) 0.0129(2) 0.045 Uiso 1 calc R .
O1 O -0.0159(3) 0.1723(3) 0.1519(2) 0.0588(9) Uani 1 d . .
O2 O -0.0308(3) 0.4269(3) 0.3090(2) 0.0543(9) Uani 1 d . .

loop_
_atom_type_symbol
_atom_type_description
_atom_type_scat_dispersion_real
_atom_type_scat_dispersion_imag
_atom_type_scat_source
C C 0.0033 0.0016 'International Tables Vol C Tables 4.2.6.8 and 6.1.1.4'
H H 0.0000 0.0000 'International Tables Vol C Tables 4.2.6.8 and 6.1.1.4'
O O 0.0106 0.0060 'International Tables Vol C Tables 4.2.6.8 and 6.1.1.4'
S S 0.1246 0.1234 'International Tables Vol C Tables 4.2.6.8 and 6.1.1.4'
W W -0.8490 6.8722 'International Tables Vol C Tables 4.2.6.8 and 6.1.1.4'

loop_
_geom_angle_atom_site_label_1
_geom_angle_atom_site_label_2
_geom_angle_atom_site_label_3
_geom_angle
_geom_angle_site_symmetry_1
_geom_angle_site_symmetry_3
_geom_angle_publ_flag
C2 W1 C1 83.4(2) . . ?
C2 W1 S3 81.57(13) . . ?
C1 W1 S3 132.38(12) . . ?
C2 W1 S1 132.49(12) . . ?
C1 W1 S1 81.35(13) . . ?
S3 W1 S1 138.72(3) . . ?
C2 W1 S4 132.98(12) . . ?
C1 W1 S4 77.12(12) . . ?
S3 W1 S4 80.90(3) . . ?
S1 W1 S4 86.39(3) . . ?
C2 W1 S2 76.60(12) . . ?
C1 W1 S2 132.14(12) . . ?
S3 W1 S2 87.23(3) . . ?
S1 W1 S2 81.10(3) . . ?
S4 W1 S2 144.98(4) . . ?
C3 S1 W1 109.86(14) . . ?
C10 S2 W1 109.51(14) . . ?
C17 S3 W1 109.76(14) . . ?
C24 S4 W1 110.20(13) . . ?
O1 C1 W1 177.1(4) . . ?
O2 C2 W1 177.6(4) . . ?
C10 C3 C4 124.6(3) . . ?
C10 C3 S1 119.1(3) . . ?
C4 C3 S1 116.2(3) . . ?
C9 C4 C5 119.1(4) . . ?
C9 C4 C3 120.6(4) . . ?
C5 C4 C3 120.3(4) . . ?
C4 C5 C6 119.7(4) . . ?
C7 C6 C5 120.5(5) . . ?
C8 C7 C6 119.8(5) . . ?
C7 C8 C9 120.3(5) . . ?
C4 C9 C8 120.7(4) . . ?
C3 C10 C11 125.1(3) . . ?
C3 C10 S2 120.1(3) . . ?
C11 C10 S2 114.8(3) . . ?
C12 C11 C16 118.9(4) . . ?
C12 C11 C10 121.3(3) . . ?
C16 C11 C10 119.8(4) . . ?
C11 C12 C13 120.3(4) . . ?
C14 C13 C12 119.9(5) . . ?
C15 C14 C13 120.0(4) . . ?
C14 C15 C16 120.3(4) . . ?
C15 C16 C11 120.5(4) . . ?
C24 C17 C18 125.4(3) . . ?
C24 C17 S3 120.2(3) . . ?
C18 C17 S3 114.4(3) . . ?
C23 C18 C19 119.0(4) . . ?
C23 C18 C17 121.1(4) . . ?
C19 C18 C17 119.9(4) . . ?
C20 C19 C18 120.4(4) . . ?
C21 C20 C19 120.0(4) . . ?
C22 C21 C20 120.7(4) . . ?
C21 C22 C23 119.7(4) . . ?
C18 C23 C22 120.2(4) . . ?
C17 C24 C25 126.5(3) . . ?
C17 C24 S4 118.5(3) . . ?
C25 C24 S4 115.0(3) . . ?
C26 C25 C30 119.0(4) . . ?
C26 C25 C24 120.4(3) . . ?
C30 C25 C24 120.5(4) . . ?
C27 C26 C25 120.7(4) . . ?
C28 C27 C26 119.9(4) . . ?
C27 C28 C29 120.7(4) . . ?
C28 C29 C30 119.6(4) . . ?
C25 C30 C29 119.9(4) . . ?

loop_
_geom_bond_atom_site_label_1
_geom_bond_atom_site_label_2
_geom_bond_distance
_geom_bond_site_symmetry_2
_geom_bond_publ_flag
W1 C2 2.043(4) . ?
W1 C1 2.044(4) . ?
W1 S3 2.3587(10) . ?
W1 S1 2.3595(10) . ?
W1 S4 2.3628(10) . ?
W1 S2 2.3703(10) . ?
S1 C3 1.735(4) . ?
S2 C10 1.726(4) . ?
S3 C17 1.729(4) . ?
S4 C24 1.735(4) . ?
C1 O1 1.123(5) . ?
C2 O2 1.134(5) . ?
C3 C10 1.365(5) . ?
C3 C4 1.487(5) . ?
C4 C9 1.382(6) . ?
C4 C5 1.389(6) . ?
C5 C6 1.393(7) . ?
C6 C7 1.376(8) . ?
C7 C8 1.369(7) . ?
C8 C9 1.382(6) . ?
C10 C11 1.491(5) . ?
C11 C12 1.387(6) . ?
C11 C16 1.388(6) . ?
C12 C13 1.389(6) . ?
C13 C14 1.379(7) . ?
C14 C15 1.374(7) . ?
C15 C16 1.379(6) . ?
C17 C24 1.365(5) . ?
C17 C18 1.494(5) . ?
C18 C23 1.391(6) . ?
C18 C19 1.392(6) . ?
C19 C20 1.385(6) . ?
C20 C21 1.376(7) . ?
C21 C22 1.373(7) . ?
C22 C23 1.396(6) . ?
C24 C25 1.494(5) . ?
C25 C26 1.390(5) . ?
C25 C30 1.392(6) . ?
C26 C27 1.388(6) . ?
C27 C28 1.374(6) . ?
C28 C29 1.376(7) . ?
C29 C30 1.408(6) . ?
